data_1534918
loop_
_publ_author_name
'Beck, J.'
'Schlitt, K.J.'

_publ_section_title
;
 Chalkogen polycations with mononuclear divalent anions from chalkogen
 subhalides and tetrachlorides of Zr and Hf: synthesis and crystal
 structures of Se4 (M Cl6) (M= Zr, Hf) and Te4 (Hf Cl6)
;
_journal_name_full 'Chemische Berichte'
_journal_page_first 763
_journal_page_last 766
_journal_volume 128
_journal_year 1995
_chemical_formula_sum 'Cl6 Se4 Zr'
_chemical_name_systematic 'Se4 (Zr Cl6)'
_space_group_IT_number 138
_symmetry_space_group_name_Hall '-P 4ac 2ac'
_symmetry_space_group_name_H-M 'P 42/n c m :2'
_cell_angle_alpha 90
_cell_angle_beta 90
_cell_angle_gamma 90
_cell_formula_units_Z 4
_cell_length_a 10.896
_cell_length_b 10.896
_cell_length_c 10.41
_cell_volume 1235.905
_citation_journal_id_ASTM CHBEAM
_cod_data_source_file Beck_CHBEAM_1995_1750.cif
_cod_data_source_block Cl6Se4Zr1
_cod_original_cell_volume 1235.904
_cod_original_formula_sum 'Cl6 Se4 Zr1'
_cod_database_code 1534918

loop_
_symmetry_equiv_pos_as_xyz
x,y,z
-y+1/2,x,z+1/2
-x+1/2,-y+1/2,z
y,-x+1/2,z+1/2
x+1/2,-y,-z+1/2
y+1/2,x+1/2,-z
-x,y+1/2,-z+1/2
-y,-x,-z
-x,-y,-z
y-1/2,-x,-z-1/2
x-1/2,y-1/2,-z
-y,x-1/2,-z-1/2
-x-1/2,y,z-1/2
-y-1/2,-x-1/2,z
x,-y-1/2,z-1/2
y,x,z

loop_
_atom_site_label
_atom_site_type_symbol
_atom_site_fract_x
_atom_site_fract_y
_atom_site_fract_z
_atom_site_occupancy
_atom_site_U_iso_or_equiv
Se2 Se 0.10469 -0.10469 0.5 1 0.0
Cl2 Cl-1 -0.06136 0.16508 0.14987 1 0.0
Cl1 Cl-1 0.13915 0.13915 -0.10802 1 0.0
Zr1 Zr+4 0 0 0 1 0.0
Se1 Se 0.09053 0.09053 0.58039 1 0.0
